data_2241899
loop_
_publ_author_name
'Wang, Bang Zhong'
'Zhou, Jun Ping'
'Zhou, Yong'
'Luo, Jian Song'
'Chi, Shao Ming'

_publ_section_title
;
 Crystal structure of
 9-(dibromomethyl)-1,1-difluoro-3,7-dimethyl-1<i>H</i>-[1,3,5,2]oxadiazaborinino[3,4-<i>a</i>][1,8]naphthyridin-11-ium-1-uide
;
_journal_coeditor_code WM5325
_journal_issue 11
_journal_name_full 'Acta Crystallographica Section E'
_journal_page_first 1642
_journal_page_last 1644
_journal_paper_doi 10.1107/S2056989016016704
_journal_volume 72
_journal_year 2016
_chemical_formula_iupac 'C12 H10 B Br2 F2 N3 O'
_chemical_formula_moiety 'C12 H10 B Br2 F2 N3 O'
_chemical_formula_sum 'C12 H10 B Br2 F2 N3 O'
_chemical_formula_weight 420.86
_chemical_name_systematic
9-(Dibromomethyl)-1,1-difluoro-3,7-dimethyl-1<i>H</i>-[1,3,5,2]oxadiazaborinino[3,4-<i>a</i>][1,8]naphthyridin-11-ium-1-uide
_space_group_IT_number 62
_symmetry_cell_setting orthorhombic
_symmetry_space_group_name_Hall '-P 2ac 2n'
_symmetry_space_group_name_H-M 'P n m a'
_atom_sites_solution_hydrogens geom
_atom_sites_solution_primary direct
_atom_sites_solution_secondary difmap
_audit_creation_method SHELXL-97
_cell_angle_alpha 90.00
_cell_angle_beta 90.00
_cell_angle_gamma 90.00
_cell_formula_units_Z 4
_cell_length_a 17.161(3)
_cell_length_b 7.2169(14)
_cell_length_c 11.678(2)
_cell_measurement_reflns_used 1765
_cell_measurement_temperature 293(2)
_cell_measurement_theta_max 26.00
_cell_measurement_theta_min 3.09
_cell_volume 1446.3(5)
_computing_cell_refinement
;
PROCESS-AUTO (Rigaku, 1998)
;
_computing_data_collection
;
PROCESS-AUTO (Rigaku, 1998)
;
_computing_data_reduction
;
CrystalStructure (Rigaku/MSC, 2006)
;
_computing_molecular_graphics
;
XP in SHELXTL (Sheldrick, 2008)
;
_computing_publication_material
;
SHELXL-97 (Sheldrick, 2008)
;
_computing_structure_refinement
;
SHELXL-97 (Sheldrick, 2008)
;
_computing_structure_solution
;
SHELXS-97 (Sheldrick, 2008)
;
_diffrn_ambient_temperature 293(2)
_diffrn_measured_fraction_theta_full 0.995
_diffrn_measured_fraction_theta_max 0.995
_diffrn_measurement_device_type 'Rigaku R-AXIS RAPID'
_diffrn_measurement_method '\w scans'
_diffrn_radiation_monochromator graphite
_diffrn_radiation_source 'fine-focus sealed tube'
_diffrn_radiation_type MoK\a
_diffrn_radiation_wavelength 0.71073
_diffrn_reflns_av_R_equivalents 0.1392
_diffrn_reflns_av_sigmaI/netI 0.0748
_diffrn_reflns_limit_h_max 22
_diffrn_reflns_limit_h_min -22
_diffrn_reflns_limit_k_max 9
_diffrn_reflns_limit_k_min -8
_diffrn_reflns_limit_l_max 15
_diffrn_reflns_limit_l_min -15
_diffrn_reflns_number 13517
_diffrn_reflns_theta_full 27.39
_diffrn_reflns_theta_max 27.39
_diffrn_reflns_theta_min 3.32
_exptl_absorpt_coefficient_mu 5.627
_exptl_absorpt_correction_T_max 0.3018
_exptl_absorpt_correction_T_min 0.2661
_exptl_absorpt_correction_type multi-scan
_exptl_absorpt_process_details
;
(<i>ABSCOR</i>; Higashi, 1995)
;
_exptl_crystal_colour yellow
_exptl_crystal_density_diffrn 1.933
_exptl_crystal_density_method 'not measured'
_exptl_crystal_description block
_exptl_crystal_F_000 816
_exptl_crystal_size_max 0.32
_exptl_crystal_size_mid 0.30
_exptl_crystal_size_min 0.28
_refine_diff_density_max 0.503
_refine_diff_density_min -0.366
_refine_ls_extinction_coef 0.0042(6)
_refine_ls_extinction_expression Fc^*^=kFc[1+0.001xFc^2^\l^3^/sin(2\q)]^-1/4^
_refine_ls_extinction_method SHELXL
_refine_ls_goodness_of_fit_ref 0.954
_refine_ls_hydrogen_treatment constr
_refine_ls_matrix_type full
_refine_ls_number_parameters 122
_refine_ls_number_reflns 1765
_refine_ls_number_restraints 0
_refine_ls_restrained_S_all 0.954
_refine_ls_R_factor_all 0.1220
_refine_ls_R_factor_gt 0.0535
_refine_ls_shift/su_max 0.000
_refine_ls_shift/su_mean 0.000
_refine_ls_structure_factor_coef Fsqd
_refine_ls_weighting_details 'calc w=1/[\s^2^(Fo^2^)+(0.0519P)^2^+0.0000P] where P=(Fo^2^+2Fc^2^)/3'
_refine_ls_weighting_scheme calc
_refine_ls_wR_factor_gt 0.0985
_refine_ls_wR_factor_ref 0.1196
_reflns_number_gt 937
_reflns_number_total 1765
_reflns_threshold_expression >2sigma(I)
_cod_data_source_file wm5325sup1.cif
_cod_data_source_block I
_cod_database_code 2241899

loop_
_symmetry_equiv_pos_as_xyz
'x, y, z'
'-x+1/2, -y, z+1/2'
'-x, y+1/2, -z'
'x+1/2, -y+1/2, -z+1/2'
'-x, -y, -z'
'x-1/2, y, -z-1/2'
'x, -y-1/2, z'
'-x-1/2, y-1/2, z-1/2'

loop_
_atom_site_type_symbol
_atom_site_label
_atom_site_fract_x
_atom_site_fract_y
_atom_site_fract_z
_atom_site_U_iso_or_equiv
_atom_site_adp_type
_atom_site_calc_flag
_atom_site_refinement_flags
_atom_site_occupancy
_atom_site_symmetry_multiplicity
Br Br1 0.11449(3) 0.02946(8) 0.57510(5) 0.0624(3) Uani d . 1 1
B B1 0.1752(5) 0.2500 0.9765(7) 0.041(2) Uani d S 1 2
F F1 0.19639(16) 0.0919(4) 0.9205(3) 0.0585(8) Uani d . 1 1
N N1 0.1041(4) 0.2500 1.2022(6) 0.0524(16) Uani d S 1 2
N N2 0.0835(3) 0.2500 1.0005(5) 0.0349(13) Uani d S 1 2
N N3 0.0640(3) 0.2500 0.8049(5) 0.0385(14) Uani d S 1 2
O O1 0.2143(3) 0.2500 1.0882(5) 0.0558(14) Uani d S 1 2
C C1 0.2326(5) 0.2500 1.2869(8) 0.063(2) Uani d S 1 2
H H1A 0.2025 0.2500 1.3562 0.095 Uiso d SR 1 2
H H1B 0.2649 0.1414 1.2847 0.095 Uiso d R 1 1
C C2 0.1794(5) 0.2500 1.1872(7) 0.0450(19) Uani d S 1 2
C C3 0.0572(4) 0.2500 1.1095(7) 0.0408(18) Uani d S 1 2
C C4 -0.0249(5) 0.2500 1.1303(8) 0.055(2) Uani d S 1 2
H H4A -0.0433 0.2500 1.2079 0.065 Uiso d SR 1 2
C C5 -0.0760(4) 0.2500 1.0421(8) 0.049(2) Uani d S 1 2
H H5A -0.1309 0.2500 1.0579 0.059 Uiso d SR 1 2
C C6 -0.0513(4) 0.2500 0.9274(8) 0.0417(18) Uani d S 1 2
C C7 -0.1003(4) 0.2500 0.8304(7) 0.0435(19) Uani d S 1 2
C C8 -0.1880(4) 0.2500 0.8438(8) 0.060(2) Uani d S 1 2
H H8A -0.2125 0.2500 0.7698 0.089 Uiso d SR 1 2
H H8B -0.2036 0.1414 0.8854 0.089 Uiso d R 1 1
C C9 -0.0662(4) 0.2500 0.7256(7) 0.0463(19) Uani d S 1 2
H H9A -0.0981 0.2500 0.6580 0.056 Uiso d SR 1 2
C C10 0.0160(4) 0.2500 0.7152(7) 0.0424(18) Uani d S 1 2
C C11 0.0314(4) 0.2500 0.9079(6) 0.0349(17) Uani d S 1 2
C C12 0.0518(4) 0.2500 0.5979(7) 0.050(2) Uani d S 1 2
H H12A 0.0104 0.2500 0.5425 0.059 Uiso d SR 1 2

loop_
_atom_site_aniso_label
_atom_site_aniso_U_11
_atom_site_aniso_U_22
_atom_site_aniso_U_33
_atom_site_aniso_U_12
_atom_site_aniso_U_13
_atom_site_aniso_U_23
Br1 0.0685(4) 0.0646(4) 0.0542(5) 0.0055(3) 0.0040(3) -0.0122(3)
B1 0.037(5) 0.055(5) 0.029(5) 0.000 -0.010(4) 0.000
F1 0.0538(17) 0.0646(18) 0.057(2) 0.0161(15) -0.0013(15) -0.0145(17)
N1 0.062(4) 0.059(4) 0.037(4) 0.000 0.004(4) 0.000
N2 0.042(3) 0.033(3) 0.030(4) 0.000 -0.002(3) 0.000
N3 0.040(3) 0.044(3) 0.032(4) 0.000 0.000(3) 0.000
O1 0.055(3) 0.076(4) 0.036(4) 0.000 -0.006(3) 0.000
C1 0.079(6) 0.068(5) 0.042(6) 0.000 -0.016(5) 0.000
C2 0.073(6) 0.031(4) 0.031(5) 0.000 -0.003(4) 0.000
C3 0.056(5) 0.033(3) 0.034(5) 0.000 0.004(4) 0.000
C4 0.065(5) 0.053(4) 0.046(6) 0.000 0.023(5) 0.000
C5 0.044(4) 0.051(4) 0.053(6) 0.000 0.011(4) 0.000
C6 0.037(4) 0.035(3) 0.053(5) 0.000 0.008(4) 0.000
C7 0.040(4) 0.036(4) 0.055(6) 0.000 -0.002(4) 0.000
C8 0.036(4) 0.063(5) 0.080(7) 0.000 0.004(4) 0.000
C9 0.047(4) 0.047(4) 0.045(6) 0.000 -0.009(4) 0.000
C10 0.043(4) 0.040(4) 0.044(5) 0.000 -0.004(4) 0.000
C11 0.046(4) 0.024(3) 0.035(5) 0.000 0.004(3) 0.000
C12 0.046(4) 0.063(5) 0.039(6) 0.000 -0.006(4) 0.000

loop_
_atom_type_symbol
_atom_type_description
_atom_type_scat_dispersion_real
_atom_type_scat_dispersion_imag
_atom_type_scat_source
C C 0.0033 0.0016 'International Tables Vol C Tables 4.2.6.8 and 6.1.1.4'
H H 0.0000 0.0000 'International Tables Vol C Tables 4.2.6.8 and 6.1.1.4'
B B 0.0013 0.0007 'International Tables Vol C Tables 4.2.6.8 and 6.1.1.4'
N N 0.0061 0.0033 'International Tables Vol C Tables 4.2.6.8 and 6.1.1.4'
O O 0.0106 0.0060 'International Tables Vol C Tables 4.2.6.8 and 6.1.1.4'
F F 0.0171 0.0103 'International Tables Vol C Tables 4.2.6.8 and 6.1.1.4'
Br Br -0.2901 2.4595 'International Tables Vol C Tables 4.2.6.8 and 6.1.1.4'

loop_
_geom_angle_atom_site_label_1
_geom_angle_atom_site_label_2
_geom_angle_atom_site_label_3
_geom_angle_site_symmetry_1
_geom_angle_site_symmetry_3
_geom_angle
F1 B1 F1 . 7_565 113.6(7)
F1 B1 O1 . . 107.7(4)
F1 B1 O1 7_565 . 107.7(4)
F1 B1 N2 . . 110.2(4)
F1 B1 N2 7_565 . 110.2(4)
O1 B1 N2 . . 107.1(6)
C2 N1 C3 . . 118.9(7)
C3 N2 C11 . . 120.9(6)
C3 N2 B1 . . 119.6(6)
C11 N2 B1 . . 119.5(6)
C11 N3 C10 . . 116.9(6)
C2 O1 B1 . . 125.4(6)
C2 C1 H1A . . 109.3
C2 C1 H1B . . 109.5
H1A C1 H1B . . 109.5
N1 C2 O1 . . 125.2(7)
N1 C2 C1 . . 120.4(8)
O1 C2 C1 . . 114.4(7)
N2 C3 N1 . . 123.9(7)
N2 C3 C4 . . 119.2(7)
N1 C3 C4 . . 116.9(7)
C5 C4 C3 . . 120.7(8)
C5 C4 H4A . . 120.4
C3 C4 H4A . . 119.0
C4 C5 C6 . . 122.0(7)
C4 C5 H5A . . 119.3
C6 C5 H5A . . 118.7
C5 C6 C7 . . 125.8(6)
C5 C6 C11 . . 116.7(7)
C7 C6 C11 . . 117.5(7)
C9 C7 C6 . . 117.8(7)
C9 C7 C8 . . 121.5(7)
C6 C7 C8 . . 120.7(7)
C7 C8 H8A . . 110.0
C7 C8 H8B . . 109.2
H8A C8 H8B . . 109.5
C7 C9 C10 . . 120.5(7)
C7 C9 H9A . . 119.7
C10 C9 H9A . . 119.8
N3 C10 C9 . . 123.2(7)
N3 C10 C12 . . 117.7(6)
C9 C10 C12 . . 119.1(7)
N3 C11 N2 . . 115.5(6)
N3 C11 C6 . . 124.0(7)
N2 C11 C6 . . 120.5(7)
C10 C12 Br1 . 7_565 110.6(3)
C10 C12 Br1 . . 110.6(3)
Br1 C12 Br1 7_565 . 110.3(3)
C10 C12 H12A . . 108.2
Br1 C12 H12A 7_565 . 108.5
Br1 C12 H12A . . 108.5

loop_
_geom_bond_atom_site_label_1
_geom_bond_atom_site_label_2
_geom_bond_site_symmetry_2
_geom_bond_distance
Br1 C12 . 1.940(4)
B1 F1 . 1.364(5)
B1 F1 7_565 1.364(5)
B1 O1 . 1.467(9)
B1 N2 . 1.599(10)
N1 C2 . 1.303(9)
N1 C3 . 1.349(9)
N2 C3 . 1.351(9)
N2 C11 . 1.403(9)
N3 C11 . 1.327(8)
N3 C10 . 1.332(9)
O1 C2 . 1.302(9)
C1 C2 . 1.481(11)
C1 H1A . 0.9600
C1 H1B . 0.9600
C3 C4 . 1.431(10)
C4 C5 . 1.353(11)
C4 H4A . 0.9600
C5 C6 . 1.406(11)
C5 H5A . 0.9600
C6 C7 . 1.410(11)
C6 C11 . 1.437(9)
C7 C9 . 1.357(10)
C7 C8 . 1.514(9)
C8 H8A . 0.9600
C8 H8B . 0.9600
C9 C10 . 1.416(9)
C9 H9A . 0.9600
C10 C12 . 1.501(10)
C12 Br1 7_565 1.940(4)
C12 H12A . 0.9600

loop_
_geom_hbond_atom_site_label_D
_geom_hbond_atom_site_label_H
_geom_hbond_atom_site_label_A
_geom_hbond_site_symmetry_A
_geom_hbond_distance_DH
_geom_hbond_distance_HA
_geom_hbond_distance_DA
_geom_hbond_angle_DHA
C1 H1B F1 2 0.96 2.41 3.163(6) 135.4

_cod_database_fobs_code 2241899
